data_7049595
loop_
_publ_author_name
'Gonz\'alez-Gallardo, Sandra'
'Jancik, Vojtech'
'D\'iaz-G\'omez, Dalia G'
'Cort\'es-Guzm\'an, Fernando'
'Hern\'andez-Balderas, Uvaldo'
'Moya-Cabrera, M\'onica'

_publ_section_title
;
 Reactivity patterns for the activation of CO<sub>2</sub> and
 CS<sub>2</sub> with alumoxane and aluminum hydrides.
;
_journal_issue 17
_journal_name_full 'Dalton transactions (Cambridge, England : 2003)'
_journal_page_first 5595
_journal_page_last 5603
_journal_paper_doi 10.1039/c9dt00515c
_journal_volume 48
_journal_year 2019
_chemical_formula_moiety 'C48 H62 Al2 N4 O6'
_chemical_formula_sum 'C48 H62 Al2 N4 O6'
_chemical_formula_weight 844.97
_chemical_properties_physical ', Air-sensitive,Moisture-sensitive'
_space_group_crystal_system triclinic
_space_group_IT_number 2
_space_group_name_Hall '-P 1'
_space_group_name_H-M_alt 'P -1'
_symmetry_space_group_name_Hall '-P 1'
_symmetry_space_group_name_H-M 'P -1'
_atom_sites_solution_hydrogens mixed
_atom_sites_solution_primary direct
_atom_sites_solution_secondary difmap
_audit_creation_method SHELXL-2014/7
_audit_update_record
;
2017-03-07 deposited with the CCDC.    2019-03-22 downloaded from the CCDC.
;
_cell_angle_alpha 68.820(3)
_cell_angle_beta 81.784(4)
_cell_angle_gamma 78.211(4)
_cell_formula_units_Z 1
_cell_length_a 8.621(2)
_cell_length_b 10.492(2)
_cell_length_c 13.350(3)
_cell_measurement_reflns_used 3909
_cell_measurement_temperature 173(2)
_cell_measurement_theta_max 25.33
_cell_measurement_theta_min 2.42
_cell_volume 1099.0(4)
_computing_cell_refinement 'Bruker SAINT'
_computing_data_collection 'Bruker SMART'
_computing_data_reduction 'Bruker SAINT'
_computing_molecular_graphics 'Bruker SHELXTL'
_computing_publication_material 'Bruker SHELXTL'
_computing_structure_refinement 'SHELXL-2014/7 (Sheldrick, 2014)'
_computing_structure_solution 'SHELXS-97 (Sheldrick 2008)'
_diffrn_ambient_temperature 173(2)
_diffrn_detector_area_resol_mean 0.661
_diffrn_measured_fraction_theta_full 0.997
_diffrn_measured_fraction_theta_max 0.997
_diffrn_measurement_device_type 'Bruker Smart Apex CCD diffractometer'
_diffrn_measurement_method 'omega scan'
_diffrn_radiation_monochromator graphite
_diffrn_radiation_source 'fine-focus sealed tube'
_diffrn_radiation_type MoK\a
_diffrn_radiation_wavelength 0.71073
_diffrn_reflns_av_R_equivalents 0.0434
_diffrn_reflns_av_unetI/netI 0.0598
_diffrn_reflns_Laue_measured_fraction_full 0.997
_diffrn_reflns_Laue_measured_fraction_max 0.997
_diffrn_reflns_limit_h_max 10
_diffrn_reflns_limit_h_min -10
_diffrn_reflns_limit_k_max 12
_diffrn_reflns_limit_k_min -12
_diffrn_reflns_limit_l_max 15
_diffrn_reflns_limit_l_min -15
_diffrn_reflns_number 10698
_diffrn_reflns_point_group_measured_fraction_full 0.997
_diffrn_reflns_point_group_measured_fraction_max 0.997
_diffrn_reflns_theta_full 25.242
_diffrn_reflns_theta_max 25.246
_diffrn_reflns_theta_min 1.641
_exptl_absorpt_coefficient_mu 0.120
_exptl_absorpt_correction_T_max 0.7452
_exptl_absorpt_correction_T_min 0.6197
_exptl_absorpt_correction_type multi-scan
_exptl_absorpt_process_details 'SADABS 2014/5, Sheldrick 2014'
_exptl_crystal_colour colorless
_exptl_crystal_density_diffrn 1.277
_exptl_crystal_description prism
_exptl_crystal_F_000 452
_exptl_crystal_size_max 0.182
_exptl_crystal_size_mid 0.178
_exptl_crystal_size_min 0.122
_refine_diff_density_max 0.586
_refine_diff_density_min -0.265
_refine_diff_density_rms 0.068
_refine_ls_extinction_method none
_refine_ls_goodness_of_fit_ref 1.038
_refine_ls_hydrogen_treatment mixed
_refine_ls_matrix_type full
_refine_ls_number_parameters 282
_refine_ls_number_reflns 3974
_refine_ls_number_restraints 1
_refine_ls_restrained_S_all 1.038
_refine_ls_R_factor_all 0.0802
_refine_ls_R_factor_gt 0.0574
_refine_ls_shift/su_max 0.000
_refine_ls_shift/su_mean 0.000
_refine_ls_structure_factor_coef Fsqd
_refine_ls_weighting_details 'w=1/[\s^2^(Fo^2^)+(0.0874P)^2^+0.1282P] where P=(Fo^2^+2Fc^2^)/3'
_refine_ls_weighting_scheme calc
_refine_ls_wR_factor_gt 0.1408
_refine_ls_wR_factor_ref 0.1527
_reflns_Friedel_coverage 0.000
_reflns_number_gt 2969
_reflns_number_total 3974
_reflns_threshold_expression 'I > 2\s(I)'
_cod_data_source_file c9dt00515c2.cif
_cod_data_source_block 4
_cod_depositor_comments 'Adding full bibliography for 7049595--7049598.cif.'
_cod_database_code 7049595
_shelx_shelxl_version_number 2014/7
_shelx_space_group_comment
;
The symmetry employed for this shelxl refinement is uniquely defined
by the following loop, which should always be used as a source of
symmetry information in preference to the above space-group names.
They are only intended as comments.
;
_shelx_estimated_absorpt_t_min 0.978
_shelx_estimated_absorpt_t_max 0.985

loop_
_space_group_symop_operation_xyz
'x, y, z'
'-x, -y, -z'

loop_
_atom_site_label
_atom_site_type_symbol
_atom_site_fract_x
_atom_site_fract_y
_atom_site_fract_z
_atom_site_U_iso_or_equiv
_atom_site_adp_type
_atom_site_occupancy
_atom_site_site_symmetry_order
_atom_site_calc_flag
_atom_site_refinement_flags_posn
_atom_site_refinement_flags_adp
Al1 Al 0.41578(9) 0.11973(8) 0.01698(6) 0.0220(2) Uani 1 1 d . .
O1 O 0.5082(2) 0.06173(18) -0.09784(14) 0.0241(4) Uani 1 1 d D .
H1 H 0.460(3) 0.080(3) -0.1484(18) 0.036 Uiso 1 1 d D U
N1 N 0.3321(2) 0.1692(2) 0.14513(16) 0.0221(5) Uani 1 1 d . .
C1 C 0.2983(4) 0.5617(3) -0.1357(2) 0.0349(7) Uani 1 1 d . .
H1A H 0.3824 0.5681 -0.1942 0.052 Uiso 1 1 calc R U
H1B H 0.2999 0.6318 -0.1036 0.052 Uiso 1 1 calc R U
H1C H 0.1949 0.5775 -0.1645 0.052 Uiso 1 1 calc R U
N2 N 0.3403(2) 0.3073(2) -0.07813(16) 0.0229(5) Uani 1 1 d . .
O2 O 0.6333(2) 0.15595(18) 0.01933(14) 0.0270(4) Uani 1 1 d . .
C2 C 0.3251(3) 0.4204(3) -0.0515(2) 0.0249(6) Uani 1 1 d . .
O3 O 0.2320(2) 0.04137(18) 0.00608(14) 0.0282(4) Uani 1 1 d . .
C3 C 0.3248(3) 0.4130(3) 0.0547(2) 0.0276(6) Uani 1 1 d . .
H3A H 0.3328 0.4962 0.0653 0.033 Uiso 1 1 calc R U
C4 C 0.3141(3) 0.2981(3) 0.1462(2) 0.0258(6) Uani 1 1 d . .
C5 C 0.2733(4) 0.3241(3) 0.2515(2) 0.0382(7) Uani 1 1 d . .
H5A H 0.3573 0.2724 0.3002 0.057 Uiso 1 1 calc R U
H5B H 0.1721 0.2934 0.2844 0.057 Uiso 1 1 calc R U
H5C H 0.2639 0.4234 0.2385 0.057 Uiso 1 1 calc R U
C6 C 0.3006(3) 0.0646(3) 0.24808(19) 0.0231(6) Uani 1 1 d . .
C7 C 0.1473(3) 0.0313(3) 0.2779(2) 0.0292(6) Uani 1 1 d . .
C8 C 0.1183(3) -0.0659(3) 0.3779(2) 0.0342(7) Uani 1 1 d . .
H8A H 0.0148 -0.0897 0.3974 0.041 Uiso 1 1 calc R U
C9 C 0.2331(3) -0.1300(3) 0.4508(2) 0.0320(6) Uani 1 1 d . .
C10 C 0.3830(3) -0.0930(3) 0.4196(2) 0.0298(6) Uani 1 1 d . .
H10A H 0.4634 -0.1340 0.4690 0.036 Uiso 1 1 calc R U
C11 C 0.4200(3) 0.0013(3) 0.3196(2) 0.0255(6) Uani 1 1 d . .
C12 C 0.5867(3) 0.0341(3) 0.2925(2) 0.0364(7) Uani 1 1 d . .
H12A H 0.6242 0.0433 0.3550 0.055 Uiso 1 1 calc R U
H12B H 0.5869 0.1211 0.2315 0.055 Uiso 1 1 calc R U
H12C H 0.6571 -0.0410 0.2733 0.055 Uiso 1 1 calc R U
C13 C 0.0154(3) 0.1024(3) 0.2057(2) 0.0406(7) Uani 1 1 d . .
H13A H -0.0849 0.0747 0.2438 0.061 Uiso 1 1 calc R U
H13B H 0.0368 0.0763 0.1410 0.061 Uiso 1 1 calc R U
H13C H 0.0076 0.2030 0.1850 0.061 Uiso 1 1 calc R U
C14 C 0.1983(4) -0.2358(3) 0.5591(2) 0.0472(8) Uani 1 1 d . .
H14A H 0.0873 -0.2129 0.5846 0.071 Uiso 1 1 calc R U
H14B H 0.2686 -0.2356 0.6105 0.071 Uiso 1 1 calc R U
H14C H 0.2162 -0.3279 0.5526 0.071 Uiso 1 1 calc R U
C15 C 0.3041(3) 0.3295(2) -0.1858(2) 0.0245(6) Uani 1 1 d . .
C16 C 0.1467(3) 0.3352(3) -0.2044(2) 0.0299(6) Uani 1 1 d . .
C17 C 0.1128(4) 0.3456(3) -0.3055(2) 0.0380(7) Uani 1 1 d . .
H17A H 0.0069 0.3450 -0.3172 0.046 Uiso 1 1 calc R U
C18 C 0.2283(4) 0.3568(3) -0.3900(2) 0.0399(7) Uani 1 1 d . .
C19 C 0.3809(4) 0.3577(3) -0.3708(2) 0.0345(7) Uani 1 1 d . .
H19A H 0.4608 0.3689 -0.4288 0.041 Uiso 1 1 calc R U
C20 C 0.4224(3) 0.3428(3) -0.2697(2) 0.0283(6) Uani 1 1 d . .
C21 C 0.5923(3) 0.3424(3) -0.2547(2) 0.0370(7) Uani 1 1 d . .
H21A H 0.6275 0.4264 -0.3070 0.055 Uiso 1 1 calc R U
H21B H 0.6597 0.2606 -0.2659 0.055 Uiso 1 1 calc R U
H21C H 0.6003 0.3398 -0.1815 0.055 Uiso 1 1 calc R U
C22 C 0.0153(3) 0.3339(3) -0.1169(2) 0.0398(7) Uani 1 1 d . .
H22A H -0.0833 0.3249 -0.1405 0.060 Uiso 1 1 calc R U
H22B H -0.0001 0.4206 -0.1018 0.060 Uiso 1 1 calc R U
H22C H 0.0437 0.2554 -0.0515 0.060 Uiso 1 1 calc R U
C23 C 0.1900(5) 0.3624(4) -0.4985(3) 0.0649(11) Uani 1 1 d . .
H23A H 0.0752 0.3902 -0.5050 0.097 Uiso 1 1 calc R U
H23B H 0.2240 0.2708 -0.5054 0.097 Uiso 1 1 calc R U
H23C H 0.2460 0.4300 -0.5555 0.097 Uiso 1 1 calc R U
C24 C 0.7564(3) 0.0733(3) 0.0083(2) 0.0289(6) Uani 1 1 d . .
H24 H 0.8540 0.1002 0.0110 0.035 Uiso 1 1 calc R U

loop_
_atom_site_aniso_label
_atom_site_aniso_U_11
_atom_site_aniso_U_22
_atom_site_aniso_U_33
_atom_site_aniso_U_23
_atom_site_aniso_U_13
_atom_site_aniso_U_12
Al1 0.0258(4) 0.0218(4) 0.0188(4) -0.0084(3) -0.0008(3) -0.0031(3)
O1 0.0252(9) 0.0269(10) 0.0218(10) -0.0107(8) -0.0039(7) -0.0022(8)
N1 0.0239(11) 0.0244(12) 0.0190(11) -0.0094(9) -0.0002(8) -0.0032(9)
C1 0.0474(17) 0.0250(15) 0.0306(16) -0.0090(12) -0.0038(13) -0.0026(13)
N2 0.0261(11) 0.0232(11) 0.0184(11) -0.0076(9) -0.0005(9) -0.0016(9)
O2 0.0269(10) 0.0281(10) 0.0295(10) -0.0128(8) -0.0015(8) -0.0074(8)
C2 0.0238(13) 0.0229(14) 0.0274(14) -0.0097(11) 0.0016(11) -0.0026(11)
O3 0.0257(9) 0.0302(11) 0.0317(11) -0.0136(9) -0.0028(8) -0.0052(8)
C3 0.0344(15) 0.0213(14) 0.0292(15) -0.0133(12) -0.0003(12) -0.0020(11)
C4 0.0244(13) 0.0295(15) 0.0270(14) -0.0153(12) 0.0005(11) -0.0034(11)
C5 0.0559(19) 0.0362(17) 0.0277(15) -0.0193(13) 0.0014(13) -0.0064(14)
C6 0.0277(13) 0.0241(14) 0.0190(13) -0.0119(11) 0.0029(10) -0.0028(11)
C7 0.0287(14) 0.0335(15) 0.0269(15) -0.0146(12) 0.0018(11) -0.0034(12)
C8 0.0302(15) 0.0392(17) 0.0332(16) -0.0142(14) 0.0094(12) -0.0108(13)
C9 0.0417(17) 0.0300(15) 0.0236(14) -0.0089(12) 0.0045(12) -0.0095(13)
C10 0.0370(15) 0.0298(15) 0.0217(14) -0.0102(12) -0.0034(11) -0.0003(12)
C11 0.0275(14) 0.0297(15) 0.0240(14) -0.0156(12) 0.0009(11) -0.0053(11)
C12 0.0313(15) 0.0476(18) 0.0299(16) -0.0102(14) -0.0064(12) -0.0090(13)
C13 0.0257(15) 0.059(2) 0.0332(16) -0.0133(15) -0.0001(12) -0.0049(14)
C14 0.062(2) 0.0441(19) 0.0311(17) -0.0069(14) 0.0056(15) -0.0171(16)
C15 0.0308(14) 0.0183(13) 0.0210(13) -0.0040(11) -0.0039(11) 0.0001(11)
C16 0.0321(14) 0.0254(15) 0.0278(15) -0.0050(12) -0.0045(12) -0.0016(12)
C17 0.0395(16) 0.0368(17) 0.0355(17) -0.0076(13) -0.0163(14) -0.0012(13)
C18 0.060(2) 0.0339(17) 0.0253(16) -0.0094(13) -0.0119(14) -0.0024(15)
C19 0.0519(18) 0.0250(15) 0.0216(14) -0.0058(12) 0.0035(13) -0.0037(13)
C20 0.0376(15) 0.0212(14) 0.0230(14) -0.0063(11) 0.0008(12) -0.0028(12)
C21 0.0347(16) 0.0397(17) 0.0365(17) -0.0137(14) 0.0101(13) -0.0136(13)
C22 0.0278(15) 0.0449(18) 0.0390(17) -0.0072(14) -0.0053(13) -0.0006(13)
C23 0.091(3) 0.073(3) 0.0315(19) -0.0165(18) -0.0244(19) -0.004(2)
C24 0.0258(14) 0.0342(16) 0.0295(15) -0.0122(13) -0.0025(11) -0.0088(12)

loop_
_atom_type_symbol
_atom_type_description
_atom_type_scat_dispersion_real
_atom_type_scat_dispersion_imag
_atom_type_scat_source
C C 0.0033 0.0016 'International Tables Vol C Tables 4.2.6.8 and 6.1.1.4'
H H 0.0000 0.0000 'International Tables Vol C Tables 4.2.6.8 and 6.1.1.4'
N N 0.0061 0.0033 'International Tables Vol C Tables 4.2.6.8 and 6.1.1.4'
O O 0.0106 0.0060 'International Tables Vol C Tables 4.2.6.8 and 6.1.1.4'
Al Al 0.0645 0.0514 'International Tables Vol C Tables 4.2.6.8 and 6.1.1.4'

loop_
_geom_angle_atom_site_label_1
_geom_angle_atom_site_label_2
_geom_angle_atom_site_label_3
_geom_angle
_geom_angle_site_symmetry_1
_geom_angle_site_symmetry_3
O1 Al1 O1 82.83(8) 2_655 .
O1 Al1 N2 175.65(9) 2_655 .
O1 Al1 N2 92.86(8) . .
O1 Al1 N1 92.99(8) 2_655 .
O1 Al1 N1 175.22(9) . .
N2 Al1 N1 91.34(9) . .
O1 Al1 O3 83.75(8) 2_655 .
O1 Al1 O3 84.68(8) . .
N2 Al1 O3 95.29(8) . .
N1 Al1 O3 97.21(8) . .
O1 Al1 O2 85.67(8) 2_655 .
O1 Al1 O2 83.53(8) . .
N2 Al1 O2 94.48(8) . .
N1 Al1 O2 93.86(8) . .
O3 Al1 O2 165.04(8) . .
O1 Al1 Al1 41.62(6) 2_655 2_655
O1 Al1 Al1 41.22(6) . 2_655
N2 Al1 Al1 134.08(8) . 2_655
N1 Al1 Al1 134.56(7) . 2_655
O3 Al1 Al1 82.28(6) . 2_655
O2 Al1 Al1 82.79(6) . 2_655
H1 O1 Al1 122(2) . 2_655
H1 O1 Al1 120(2) . .
Al1 O1 Al1 97.17(8) 2_655 .
C4 N1 C6 115.4(2) . .
C4 N1 Al1 122.88(17) . .
C6 N1 Al1 121.48(16) . .
C2 N2 C15 116.3(2) . .
C2 N2 Al1 124.04(17) . .
C15 N2 Al1 119.62(16) . .
C24 O2 Al1 122.44(16) . .
N2 C2 C3 122.0(2) . .
N2 C2 C1 120.4(2) . .
C3 C2 C1 117.4(2) . .
C24 O3 Al1 123.84(16) 2_655 .
C4 C3 C2 127.1(2) . .
N1 C4 C3 123.7(2) . .
N1 C4 C5 119.6(2) . .
C3 C4 C5 116.6(2) . .
C11 C6 C7 120.0(2) . .
C11 C6 N1 120.5(2) . .
C7 C6 N1 119.5(2) . .
C8 C7 C6 118.7(2) . .
C8 C7 C13 120.0(2) . .
C6 C7 C13 121.3(2) . .
C9 C8 C7 122.8(3) . .
C8 C9 C10 117.1(3) . .
C8 C9 C14 121.7(3) . .
C10 C9 C14 121.2(3) . .
C11 C10 C9 122.6(2) . .
C10 C11 C6 118.7(2) . .
C10 C11 C12 118.9(2) . .
C6 C11 C12 122.4(2) . .
C20 C15 C16 120.3(2) . .
C20 C15 N2 121.2(2) . .
C16 C15 N2 118.5(2) . .
C17 C16 C15 118.9(3) . .
C17 C16 C22 120.3(3) . .
C15 C16 C22 120.8(2) . .
C18 C17 C16 122.0(3) . .
C19 C18 C17 117.7(3) . .
C19 C18 C23 121.1(3) . .
C17 C18 C23 121.1(3) . .
C18 C19 C20 122.5(3) . .
C15 C20 C19 118.4(3) . .
C15 C20 C21 122.3(2) . .
C19 C20 C21 119.3(2) . .
O2 C24 O3 128.6(2) . 2_655

loop_
_geom_bond_atom_site_label_1
_geom_bond_atom_site_label_2
_geom_bond_distance
_geom_bond_site_symmetry_2
Al1 O1 1.8511(19) 2_655
Al1 O1 1.8659(19) .
Al1 N2 1.954(2) .
Al1 N1 1.963(2) .
Al1 O3 1.9729(18) .
Al1 O2 1.9943(18) .
Al1 Al1 2.7875(15) 2_655
O1 H1 0.786(17) .
O1 Al1 1.8511(19) 2_655
N1 C4 1.335(3) .
N1 C6 1.446(3) .
C1 C2 1.498(4) .
N2 C2 1.334(3) .
N2 C15 1.441(3) .
O2 C24 1.254(3) .
C2 C3 1.392(4) .
O3 C24 1.267(3) 2_655
C3 C4 1.380(4) .
C4 C5 1.507(4) .
C6 C11 1.398(3) .
C6 C7 1.402(4) .
C7 C8 1.382(4) .
C7 C13 1.492(4) .
C8 C9 1.382(4) .
C9 C10 1.389(4) .
C9 C14 1.505(4) .
C10 C11 1.384(4) .
C11 C12 1.509(4) .
C15 C20 1.390(4) .
C15 C16 1.399(4) .
C16 C17 1.383(4) .
C16 C22 1.505(4) .
C17 C18 1.382(4) .
C18 C19 1.379(4) .
C18 C23 1.508(4) .
C19 C20 1.392(4) .
C20 C21 1.505(4) .
C24 O3 1.267(3) 2_655
